data_4325401
loop_
_publ_author_name
'Antonio Masello'
'Yiannis Sanakis'
'Athanassios K. Boudalis'
'Khalil A. Abboud'
'George Christou'

_publ_section_title
;
 Iron(III) Chemistry with Ferrocene-1,1'-dicarboxylic Acid (fdcH2): An Fe7
 Cluster with an Oxidized fdc-Ligand
;
_journal_name_full 'Inorganic Chemistry'
_journal_page_first 5646
_journal_page_last 5654
_journal_paper_doi 10.1021/ic200348s
_journal_volume 50
_journal_year 2011
_chemical_formula_sum 'C76 H63 Cl4 Fe14 O31'
_chemical_formula_weight 2395.96
_chemical_name_systematic
;
 ?
;
_space_group_IT_number 14
_symmetry_cell_setting monoclinic
_symmetry_space_group_name_Hall '-P 2ybc'
_symmetry_space_group_name_H-M 'P 1 21/c 1'
_atom_sites_solution_hydrogens geom
_atom_sites_solution_primary direct
_atom_sites_solution_secondary difmap
_audit_creation_method SHELXL-97
_audit_update_record
;
2008-05-01 # Formatted by publCIF
;
_cell_angle_alpha 90.00
_cell_angle_beta 109.349(1)
_cell_angle_gamma 90.00
_cell_formula_units_Z 4
_cell_length_a 18.4240(12)
_cell_length_b 24.6645(15)
_cell_length_c 24.1746(15)
_cell_measurement_reflns_used 82
_cell_measurement_temperature 173(2)
_cell_measurement_theta_max 28.0
_cell_measurement_theta_min 2.0
_cell_volume 10364.9(11)
_computing_cell_refinement 'Bruker SMART v5.624 & SAINT 6.36a (Bruker 1998)'
_computing_data_collection 'Bruker SMART v5.624 (Bruker 1998)'
_computing_data_reduction 'Bruker SHELXTL v6.14 (Bruker 2000)'
_computing_molecular_graphics 'Bruker SHELXTL v6.14'
_computing_publication_material 'Bruker SHELXTL v6.14'
_computing_structure_refinement 'Bruker SHELXTL v6.14'
_computing_structure_solution 'Bruker SHELXTL v6.14'
_diffrn_ambient_temperature 173(2)
_diffrn_measured_fraction_theta_full 0.991
_diffrn_measured_fraction_theta_max 0.992
_diffrn_measurement_device_type 'SMART CCD area detector'
_diffrn_measurement_method '\w scans'
_diffrn_radiation_monochromator graphite
_diffrn_radiation_source 'fine-focus sealed tube'
_diffrn_radiation_type MoK\a
_diffrn_radiation_wavelength 0.71073
_diffrn_reflns_av_R_equivalents 0.0675
_diffrn_reflns_av_sigmaI/netI 0.2919
_diffrn_reflns_limit_h_max 22
_diffrn_reflns_limit_h_min -23
_diffrn_reflns_limit_k_max 31
_diffrn_reflns_limit_k_min -26
_diffrn_reflns_limit_l_max 31
_diffrn_reflns_limit_l_min -31
_diffrn_reflns_number 70131
_diffrn_reflns_theta_full 27.50
_diffrn_reflns_theta_max 27.50
_diffrn_reflns_theta_min 1.43
_diffrn_standards_decay_% 1
_diffrn_standards_number 0
_exptl_absorpt_coefficient_mu 2.075
_exptl_absorpt_correction_T_max 0.8552
_exptl_absorpt_correction_T_min 0.6558
_exptl_absorpt_correction_type integration
_exptl_absorpt_process_details 'based on measured indexed crystal faces, Bruker SHELXTL  v6.12 (Bruker 1998)'
_exptl_crystal_colour needle
_exptl_crystal_density_diffrn 1.671
_exptl_crystal_density_meas 0
_exptl_crystal_description blue
_exptl_crystal_F_000 5276
_exptl_crystal_size_max 0.25
_exptl_crystal_size_mid 0.14
_exptl_crystal_size_min 0.08
_refine_diff_density_max 1.377
_refine_diff_density_min -1.006
_refine_diff_density_rms 0.083
_refine_ls_extinction_method none
_refine_ls_goodness_of_fit_ref 0.702
_refine_ls_hydrogen_treatment constr
_refine_ls_matrix_type full
_refine_ls_number_parameters 1119
_refine_ls_number_reflns 23599
_refine_ls_number_restraints 15
_refine_ls_restrained_S_all 0.731
_refine_ls_R_factor_all 0.0933
_refine_ls_R_factor_gt 0.0406
_refine_ls_shift/su_max 0.001
_refine_ls_shift/su_mean 0.000
_refine_ls_structure_factor_coef Fsqd
_refine_ls_weighting_details 'calc w=1/[\s^2^(Fo^2^)+(0.0245P)] where P=(Fo^2^+2Fc^2^)/3'
_refine_ls_weighting_scheme calc
_refine_ls_wR_factor_gt 0.0831
_refine_ls_wR_factor_ref 0.0859
_reflns_number_gt 8375
_reflns_number_total 23599
_reflns_threshold_expression I>2\s(I)
_cod_data_source_file ic200348s_si_001.cif
_cod_data_source_block mas05
_cod_database_code 4325401

loop_
_symmetry_equiv_pos_as_xyz
'x, y, z'
'-x, y+1/2, -z+1/2'
'-x, -y, -z'
'x, -y-1/2, z-1/2'

loop_
_atom_site_label
_atom_site_type_symbol
_atom_site_fract_x
_atom_site_fract_y
_atom_site_fract_z
_atom_site_U_iso_or_equiv
_atom_site_adp_type
_atom_site_occupancy
_atom_site_symmetry_multiplicity
_atom_site_calc_flag
_atom_site_refinement_flags
_atom_site_disorder_assembly
_atom_site_disorder_group
Fe1 Fe 0.70546(4) 0.56641(3) 0.18602(3) 0.0266(2) Uani 1 1 d . . .
Fe2 Fe 0.61355(4) 0.57098(3) 0.28412(3) 0.02260(19) Uani 1 1 d . . .
Fe3 Fe 0.78477(4) 0.38304(3) 0.36202(3) 0.0259(2) Uani 1 1 d . . .
Fe4 Fe 0.77710(4) 0.51569(3) 0.33045(3) 0.02193(19) Uani 1 1 d . . .
Fe5 Fe 0.44085(4) 0.62166(3) 0.42291(3) 0.0348(2) Uani 1 1 d . . .
Fe6 Fe 0.64612(4) 0.47407(3) 0.37468(3) 0.02219(19) Uani 1 1 d . . .
Fe7 Fe 0.63760(4) 0.45395(3) 0.24837(3) 0.0246(2) Uani 1 1 d . . .
Fe8 Fe 0.88799(4) 0.44059(3) 0.56924(3) 0.0309(2) Uani 1 1 d . . .
Fe9 Fe 0.53237(4) 0.26292(3) 0.31887(3) 0.0299(2) Uani 1 1 d . . .
Fe10 Fe 0.46547(4) 0.48168(3) 0.28422(3) 0.0281(2) Uani 1 1 d . . .
Fe11 Fe 0.88557(5) 0.40056(3) 0.17320(3) 0.0389(2) Uani 1 1 d . . .
Fe12 Fe 0.84506(5) 0.72639(3) 0.29008(3) 0.0386(2) Uani 1 1 d . . .
Fe13 Fe 0.39730(5) 0.53337(3) 0.05790(3) 0.0437(3) Uani 1 1 d . . .
Fe14 Fe 0.18301(7) 0.31839(5) 0.43156(6) 0.1237(5) Uani 1 1 d D . .
Cl1 Cl 0.13262(11) 0.33236(8) 0.49987(8) 0.0979(7) Uani 1 1 d . A .
Cl2 Cl 0.1138(3) 0.26491(17) 0.36387(18) 0.1311(8) Uiso 0.578(2) 1 d PD A 1
Cl3 Cl 0.30229(18) 0.30034(17) 0.4459(2) 0.1311(8) Uiso 0.578(2) 1 d PD A 1
Cl4 Cl 0.1545(3) 0.38877(15) 0.36848(17) 0.1311(8) Uiso 0.578(2) 1 d PD A 1
Cl2' Cl 0.1239(3) 0.24219(19) 0.3913(3) 0.1311(8) Uiso 0.422(2) 1 d PD A 2
Cl3' Cl 0.2977(2) 0.2882(2) 0.4883(3) 0.1311(8) Uiso 0.422(2) 1 d PD A 2
Cl4' Cl 0.2208(4) 0.39668(17) 0.4059(3) 0.1311(8) Uiso 0.422(2) 1 d PD A 2
O1 O 0.71727(16) 0.44705(11) 0.33133(12) 0.0213(8) Uani 1 1 d . . .
O2 O 0.57557(16) 0.49365(11) 0.29406(12) 0.0215(8) Uani 1 1 d . . .
O3 O 0.68682(16) 0.53012(11) 0.25214(12) 0.0216(8) Uani 1 1 d . . .
O4 O 0.69540(16) 0.54817(11) 0.36301(12) 0.0184(8) Uani 1 1 d . . .
O5 O 0.84231(17) 0.51173(12) 0.41436(13) 0.0232(9) Uani 1 1 d . . .
O6 O 0.87408(17) 0.42377(13) 0.41729(13) 0.0261(9) Uani 1 1 d . . .
O7 O 0.72060(17) 0.45574(12) 0.45103(13) 0.0244(9) Uani 1 1 d . . .
O8 O 0.75602(17) 0.37193(13) 0.43492(14) 0.0282(9) Uani 1 1 d . . .
O9 O 0.47623(18) 0.40308(12) 0.30484(14) 0.0282(9) Uani 1 1 d . . .
O10 O 0.59323(18) 0.40445(12) 0.37440(13) 0.0256(9) Uani 1 1 d . . .
O11 O 0.60543(18) 0.37825(12) 0.25475(13) 0.0267(9) Uani 1 1 d . . .
O12 O 0.70757(19) 0.33219(12) 0.31403(14) 0.0326(10) Uani 1 1 d . . .
O13 O 0.54581(19) 0.60590(11) 0.32156(13) 0.0241(9) Uani 1 1 d . . .
O14 O 0.43642(18) 0.56050(12) 0.27779(14) 0.0294(9) Uani 1 1 d . . .
O15 O 0.59362(18) 0.51656(12) 0.41796(13) 0.0236(8) Uani 1 1 d . . .
O16 O 0.47263(18) 0.49190(12) 0.36969(14) 0.0287(9) Uani 1 1 d . . .
O17 O 0.70227(18) 0.42752(12) 0.20276(14) 0.0269(9) Uani 1 1 d . . .
O18 O 0.72730(18) 0.49759(13) 0.15304(13) 0.0308(9) Uani 1 1 d . . .
O19 O 0.84131(18) 0.38871(13) 0.30517(13) 0.0286(9) Uani 1 1 d . . .
O20 O 0.84757(17) 0.47992(13) 0.29629(13) 0.0257(9) Uani 1 1 d . . .
O21 O 0.82322(18) 0.58610(12) 0.32570(14) 0.0226(8) Uani 1 1 d . . .
O22 O 0.81700(18) 0.58452(12) 0.23042(14) 0.0286(9) Uani 1 1 d . . .
O23 O 0.66715(18) 0.64299(12) 0.29277(13) 0.0235(9) Uani 1 1 d . . .
O24 O 0.68603(18) 0.64284(12) 0.20561(14) 0.0294(9) Uani 1 1 d . . .
O25 O 0.5941(2) 0.56919(13) 0.13600(14) 0.0308(9) Uani 1 1 d . . .
O26 O 0.53932(17) 0.58419(11) 0.20419(14) 0.0255(9) Uani 1 1 d . . .
O27 O 0.5488(2) 0.46171(12) 0.17529(13) 0.0315(10) Uani 1 1 d . . .
O28 O 0.44041(19) 0.46697(13) 0.19977(15) 0.0340(10) Uani 1 1 d . . .
O29 O 0.85156(19) 0.31474(12) 0.38906(14) 0.0367(10) Uani 1 1 d . . .
H29B H 0.8254 0.2817 0.3899 0.044 Uiso 1 1 calc R . .
O30 O 0.34892(18) 0.46820(13) 0.26760(15) 0.0421(10) Uani 1 1 d . . .
H30B H 0.3158 0.4772 0.2294 0.050 Uiso 1 1 calc R . .
O31 O 0.7270(2) 0.59857(14) 0.11480(14) 0.0415(11) Uani 1 1 d . . .
H31A H 0.7611 0.5786 0.1004 0.050 Uiso 1 1 calc R . .
C1 C 0.8762(3) 0.4700(2) 0.4412(2) 0.0240(13) Uani 1 1 d . . .
C2 C 0.9204(3) 0.47460(19) 0.5040(2) 0.0226(13) Uani 1 1 d . . .
C3 C 0.9777(3) 0.4374(2) 0.5378(2) 0.0312(14) Uani 1 1 d . . .
H3A H 0.9967 0.4045 0.5228 0.037 Uiso 1 1 calc R . .
C4 C 1.0031(3) 0.4565(2) 0.5964(2) 0.0375(16) Uani 1 1 d . . .
H4A H 1.0427 0.4384 0.6301 0.045 Uiso 1 1 calc R . .
C5 C 0.9634(3) 0.5041(2) 0.5999(2) 0.0337(15) Uani 1 1 d . . .
H5A H 0.9698 0.5255 0.6364 0.040 Uiso 1 1 calc R . .
C6 C 0.9111(3) 0.5161(2) 0.5427(2) 0.0265(13) Uani 1 1 d . . .
H6A H 0.8748 0.5475 0.5317 0.032 Uiso 1 1 calc R . .
C7 C 0.7512(3) 0.4096(2) 0.4696(2) 0.0277(14) Uani 1 1 d . . .
C8 C 0.7857(3) 0.4031(2) 0.5328(2) 0.0242(13) Uani 1 1 d . . .
C9 C 0.8433(3) 0.3644(2) 0.5636(2) 0.0349(15) Uani 1 1 d . . .
H9A H 0.8601 0.3321 0.5459 0.042 Uiso 1 1 calc R . .
C10 C 0.8712(3) 0.3796(2) 0.6217(2) 0.0427(17) Uani 1 1 d . . .
H10A H 0.9127 0.3605 0.6531 0.051 Uiso 1 1 calc R . .
C11 C 0.8327(3) 0.4275(3) 0.6295(2) 0.0447(17) Uani 1 1 d . . .
H11A H 0.8423 0.4475 0.6672 0.054 Uiso 1 1 calc R . .
C12 C 0.7805(3) 0.4431(2) 0.5740(2) 0.0357(15) Uani 1 1 d . . .
H12A H 0.7453 0.4751 0.5657 0.043 Uiso 1 1 calc R . .
C13 C 0.5295(3) 0.3814(2) 0.3466(2) 0.0256(13) Uani 1 1 d . . .
C14 C 0.5168(3) 0.32735(19) 0.3653(2) 0.0240(13) Uani 1 1 d . . .
C15 C 0.5754(3) 0.29340(18) 0.4018(2) 0.0284(14) Uani 1 1 d . . .
H15A H 0.6300 0.3041 0.4225 0.034 Uiso 1 1 calc R . .
C16 C 0.5428(3) 0.2417(2) 0.4034(2) 0.0360(15) Uani 1 1 d . . .
H16A H 0.5701 0.2092 0.4253 0.043 Uiso 1 1 calc R . .
C17 C 0.4644(3) 0.2446(2) 0.3683(2) 0.0379(16) Uani 1 1 d . . .
H17A H 0.4270 0.2138 0.3607 0.046 Uiso 1 1 calc R . .
C18 C 0.4477(3) 0.2967(2) 0.3442(2) 0.0354(15) Uani 1 1 d . . .
H18A H 0.3967 0.3100 0.3178 0.042 Uiso 1 1 calc R . .
C19 C 0.6386(3) 0.3355(2) 0.2789(2) 0.0270(14) Uani 1 1 d . . .
C20 C 0.5936(3) 0.28512(18) 0.2667(2) 0.0238(13) Uani 1 1 d . . .
C21 C 0.6183(3) 0.23361(19) 0.2927(2) 0.0294(14) Uani 1 1 d . . .
H21A H 0.6714 0.2240 0.3187 0.035 Uiso 1 1 calc R . .
C22 C 0.5541(3) 0.1982(2) 0.2738(2) 0.0352(15) Uani 1 1 d . . .
H22A H 0.5537 0.1592 0.2852 0.042 Uiso 1 1 calc R . .
C23 C 0.4902(3) 0.2276(2) 0.2380(2) 0.0305(14) Uani 1 1 d . . .
H23A H 0.4369 0.2131 0.2195 0.037 Uiso 1 1 calc R . .
C24 C 0.5141(3) 0.28067(19) 0.2332(2) 0.0294(14) Uani 1 1 d . . .
H24A H 0.4808 0.3106 0.2104 0.035 Uiso 1 1 calc R . .
C25 C 0.4734(3) 0.5984(2) 0.3108(2) 0.0246(13) Uani 1 1 d . . .
C26 C 0.4342(3) 0.6356(2) 0.3393(2) 0.0281(14) Uani 1 1 d . . .
C27 C 0.3595(3) 0.6272(2) 0.3428(2) 0.0407(16) Uani 1 1 d . . .
H27A H 0.3226 0.5981 0.3225 0.049 Uiso 1 1 calc R . .
C28 C 0.3467(4) 0.6673(3) 0.3797(3) 0.060(2) Uani 1 1 d . . .
H28A H 0.2994 0.6716 0.3907 0.072 Uiso 1 1 calc R . .
C29 C 0.4127(4) 0.7004(2) 0.3985(3) 0.057(2) Uani 1 1 d . . .
H29A H 0.4202 0.7318 0.4259 0.068 Uiso 1 1 calc R . .
C30 C 0.4683(3) 0.6803(2) 0.3746(2) 0.0430(17) Uani 1 1 d . . .
H30A H 0.5206 0.6957 0.3807 0.052 Uiso 1 1 calc R . .
C31 C 0.5223(3) 0.51770(19) 0.4109(2) 0.0241(13) Uani 1 1 d . . .
C32 C 0.4974(3) 0.55060(19) 0.4510(2) 0.0238(13) Uani 1 1 d . . .
C33 C 0.4248(3) 0.5506(2) 0.4598(2) 0.0318(14) Uani 1 1 d . . .
H33A H 0.3821 0.5242 0.4423 0.038 Uiso 1 1 calc R . .
C34 C 0.4232(3) 0.5938(2) 0.4972(2) 0.0379(15) Uani 1 1 d . . .
H34A H 0.3793 0.6037 0.5109 0.045 Uiso 1 1 calc R . .
C35 C 0.4944(3) 0.6208(2) 0.5119(2) 0.0402(16) Uani 1 1 d . . .
H35A H 0.5095 0.6535 0.5376 0.048 Uiso 1 1 calc R . .
C36 C 0.5406(3) 0.5944(2) 0.4839(2) 0.0313(14) Uani 1 1 d . . .
H36A H 0.5941 0.6048 0.4865 0.038 Uiso 1 1 calc R . .
C37 C 0.7297(3) 0.4478(2) 0.1662(2) 0.0256(14) Uani 1 1 d . . .
C38 C 0.7694(3) 0.4114(2) 0.1390(2) 0.0311(14) Uani 1 1 d . . .
C39 C 0.8075(3) 0.4272(2) 0.0976(2) 0.0458(17) Uani 1 1 d . . .
H39A H 0.8064 0.4642 0.0806 0.055 Uiso 1 1 calc R . .
C40 C 0.8460(3) 0.3819(3) 0.0852(2) 0.055(2) Uani 1 1 d . . .
H40A H 0.8771 0.3810 0.0582 0.067 Uiso 1 1 calc R . .
C41 C 0.8329(4) 0.3377(3) 0.1188(3) 0.056(2) Uani 1 1 d . . .
H41A H 0.8538 0.3001 0.1199 0.067 Uiso 1 1 calc R . .
C42 C 0.7864(3) 0.3562(2) 0.1509(2) 0.0415(16) Uani 1 1 d . . .
H42A H 0.7692 0.3336 0.1786 0.050 Uiso 1 1 calc R . .
C43 C 0.8667(3) 0.4305(2) 0.2886(2) 0.0263(14) Uani 1 1 d . . .
C44 C 0.9231(3) 0.4243(2) 0.2581(2) 0.0315(14) Uani 1 1 d . . .
C45 C 0.9422(3) 0.4637(2) 0.2225(2) 0.0373(15) Uani 1 1 d . . .
H45A H 0.9240 0.5022 0.2180 0.045 Uiso 1 1 calc R . .
C46 C 0.9904(3) 0.4401(2) 0.1936(2) 0.0485(17) Uani 1 1 d . . .
H46A H 1.0122 0.4584 0.1656 0.058 Uiso 1 1 calc R . .
C47 C 1.0017(3) 0.3854(3) 0.2128(3) 0.0532(18) Uani 1 1 d . . .
H47A H 1.0319 0.3579 0.1992 0.064 Uiso 1 1 calc R . .
C48 C 0.9599(3) 0.3748(2) 0.2515(2) 0.0429(16) Uani 1 1 d . . .
H48A H 0.9576 0.3395 0.2713 0.051 Uiso 1 1 calc R . .
C49 C 0.8405(3) 0.6042(2) 0.2829(2) 0.0266(14) Uani 1 1 d . . .
C50 C 0.8936(3) 0.6517(2) 0.2952(2) 0.0324(14) Uani 1 1 d . . .
C51 C 0.9120(3) 0.6840(2) 0.2524(2) 0.0397(16) Uani 1 1 d . . .
H51A H 0.8990 0.6754 0.2098 0.048 Uiso 1 1 calc R . .
C52 C 0.9525(3) 0.7302(2) 0.2816(3) 0.0551(19) Uani 1 1 d . . .
H52A H 0.9723 0.7604 0.2630 0.066 Uiso 1 1 calc R . .
C53 C 0.9601(3) 0.7264(2) 0.3405(3) 0.056(2) Uani 1 1 d . . .
H53A H 0.9856 0.7540 0.3710 0.067 Uiso 1 1 calc R . .
C54 C 0.9220(3) 0.6785(2) 0.3503(2) 0.0388(16) Uani 1 1 d . . .
H54A H 0.9185 0.6656 0.3885 0.047 Uiso 1 1 calc R . .
C55 C 0.6909(3) 0.6649(2) 0.2546(2) 0.0272(14) Uani 1 1 d . . .
C56 C 0.7283(3) 0.71981(19) 0.2664(2) 0.0277(14) Uani 1 1 d . . .
C57 C 0.7489(3) 0.7514(2) 0.2245(3) 0.0418(16) Uani 1 1 d . . .
H57A H 0.7356 0.7432 0.1818 0.050 Uiso 1 1 calc R . .
C58 C 0.7896(3) 0.7974(2) 0.2543(3) 0.0496(18) Uani 1 1 d . . .
H58A H 0.8114 0.8271 0.2364 0.059 Uiso 1 1 calc R . .
C59 C 0.7956(3) 0.7932(2) 0.3140(3) 0.0535(19) Uani 1 1 d . . .
H59A H 0.8229 0.8196 0.3454 0.064 Uiso 1 1 calc R . .
C60 C 0.7585(3) 0.7455(2) 0.3228(2) 0.0432(17) Uani 1 1 d . . .
H60A H 0.7532 0.7326 0.3605 0.052 Uiso 1 1 calc R . .
C61 C 0.5384(3) 0.58130(18) 0.1508(2) 0.0262(14) Uani 1 1 d . . .
C62 C 0.4635(3) 0.59358(19) 0.1052(2) 0.0320(15) Uani 1 1 d . . .
C63 C 0.3898(3) 0.59478(19) 0.1117(2) 0.0419(17) Uani 1 1 d . . .
H63A H 0.3789 0.5908 0.1493 0.050 Uiso 1 1 calc R . .
C64 C 0.3342(3) 0.6027(2) 0.0555(3) 0.0506(19) Uani 1 1 d . . .
H64A H 0.2773 0.6046 0.0464 0.061 Uiso 1 1 calc R . .
C65 C 0.3731(4) 0.6067(2) 0.0146(3) 0.056(2) Uani 1 1 d . . .
H65A H 0.3481 0.6114 -0.0286 0.067 Uiso 1 1 calc R . .
C66 C 0.4545(3) 0.60054(19) 0.0446(2) 0.0419(17) Uani 1 1 d . . .
H66A H 0.4962 0.6017 0.0267 0.050 Uiso 1 1 calc R . .
C67 C 0.4758(4) 0.46410(19) 0.1633(2) 0.0320(15) Uani 1 1 d . . .
C68 C 0.4280(3) 0.46194(19) 0.1008(2) 0.0378(16) Uani 1 1 d . . .
C69 C 0.3465(3) 0.46704(19) 0.0803(2) 0.0457(18) Uani 1 1 d . . .
H69A H 0.3114 0.4663 0.1042 0.055 Uiso 1 1 calc R . .
C70 C 0.3253(4) 0.4707(2) 0.0178(3) 0.056(2) Uani 1 1 d . . .
H70A H 0.2715 0.4750 -0.0098 0.067 Uiso 1 1 calc R . .
C71 C 0.3913(4) 0.4700(2) 0.0014(3) 0.055(2) Uani 1 1 d . . .
H71A H 0.3925 0.4731 -0.0396 0.066 Uiso 1 1 calc R . .
C72 C 0.4561(3) 0.46431(18) 0.0528(2) 0.0394(16) Uani 1 1 d . . .
H72A H 0.5111 0.4619 0.0549 0.047 Uiso 1 1 calc R . .
C73 C 0.7188(3) 0.58825(17) 0.41032(19) 0.0272(14) Uani 1 1 d . . .
H73A H 0.7401 0.6202 0.3971 0.041 Uiso 1 1 calc R . .
H73B H 0.7580 0.5724 0.4445 0.041 Uiso 1 1 calc R . .
H73C H 0.6740 0.5990 0.4211 0.041 Uiso 1 1 calc R . .
C74 C 0.9338(3) 0.3126(2) 0.4067(3) 0.084(2) Uani 1 1 d . . .
H74A H 0.9511 0.2753 0.4176 0.126 Uiso 1 1 calc R . .
H74B H 0.9559 0.3365 0.4405 0.126 Uiso 1 1 calc R . .
H74C H 0.9506 0.3245 0.3742 0.126 Uiso 1 1 calc R . .
C75 C 0.3104(4) 0.4455(3) 0.3095(4) 0.151(4) Uani 1 1 d . . .
H75A H 0.2548 0.4430 0.2893 0.226 Uiso 1 1 calc R . .
H75B H 0.3206 0.4696 0.3435 0.226 Uiso 1 1 calc R . .
H75C H 0.3310 0.4094 0.3226 0.226 Uiso 1 1 calc R . .
C76 C 0.6941(5) 0.6517(3) 0.0818(3) 0.155(4) Uani 1 1 d . . .
H76A H 0.7148 0.6571 0.0497 0.232 Uiso 1 1 calc R . .
H76B H 0.7087 0.6824 0.1090 0.232 Uiso 1 1 calc R . .
H76C H 0.6379 0.6493 0.0657 0.232 Uiso 1 1 calc R . .

loop_
_atom_site_aniso_label
_atom_site_aniso_U_11
_atom_site_aniso_U_22
_atom_site_aniso_U_33
_atom_site_aniso_U_23
_atom_site_aniso_U_13
_atom_site_aniso_U_12
Fe1 0.0337(5) 0.0211(4) 0.0209(4) 0.0008(4) 0.0034(4) 0.0005(4)
Fe2 0.0241(5) 0.0168(4) 0.0210(4) 0.0001(3) -0.0005(4) -0.0002(3)
Fe3 0.0259(5) 0.0167(4) 0.0288(5) 0.0028(3) 0.0007(4) 0.0011(3)
Fe4 0.0227(4) 0.0176(4) 0.0212(4) 0.0013(3) 0.0015(4) 0.0000(3)
Fe5 0.0375(5) 0.0292(5) 0.0409(5) 0.0068(4) 0.0171(4) 0.0061(4)
Fe6 0.0208(4) 0.0168(4) 0.0235(4) 0.0004(3) 0.0000(4) -0.0019(3)
Fe7 0.0271(5) 0.0166(4) 0.0226(4) -0.0008(3) -0.0017(4) -0.0011(3)
Fe8 0.0217(5) 0.0411(5) 0.0245(5) 0.0093(4) 0.0002(4) -0.0028(4)
Fe9 0.0398(5) 0.0173(4) 0.0291(5) -0.0035(4) 0.0065(4) -0.0063(4)
Fe10 0.0227(5) 0.0234(4) 0.0298(5) 0.0016(4) -0.0026(4) -0.0018(4)
Fe11 0.0456(6) 0.0348(5) 0.0351(5) -0.0034(4) 0.0119(4) 0.0117(4)
Fe12 0.0408(6) 0.0248(5) 0.0471(6) 0.0012(4) 0.0102(5) -0.0083(4)
Fe13 0.0504(6) 0.0283(5) 0.0306(5) -0.0055(4) -0.0157(4) 0.0055(4)
Fe14 0.1230(12) 0.0988(10) 0.1589(13) -0.0570(9) 0.0596(10) 0.0165(8)
Cl1 0.1103(18) 0.0927(16) 0.0737(14) -0.0408(12) 0.0079(12) -0.0147(12)
O1 0.021(2) 0.0170(19) 0.0196(19) 0.0017(15) -0.0016(16) 0.0001(15)
O2 0.026(2) 0.0176(19) 0.0174(19) -0.0010(15) 0.0022(16) -0.0009(15)
O3 0.025(2) 0.0145(19) 0.0186(19) -0.0009(15) -0.0018(16) 0.0008(15)
O4 0.024(2) 0.0137(19) 0.0140(18) -0.0005(14) 0.0013(15) -0.0001(15)
O5 0.023(2) 0.021(2) 0.018(2) 0.0034(16) -0.0031(16) -0.0004(16)
O6 0.025(2) 0.023(2) 0.026(2) 0.0015(17) 0.0009(17) -0.0004(17)
O7 0.024(2) 0.020(2) 0.023(2) 0.0042(16) -0.0012(17) -0.0006(16)
O8 0.023(2) 0.022(2) 0.034(2) 0.0041(18) 0.0012(18) -0.0041(16)
O9 0.027(2) 0.016(2) 0.033(2) 0.0026(17) -0.0016(18) -0.0035(16)
O10 0.022(2) 0.018(2) 0.029(2) -0.0022(16) -0.0004(17) -0.0063(16)
O11 0.028(2) 0.014(2) 0.030(2) 0.0017(17) -0.0010(17) -0.0040(16)
O12 0.027(2) 0.015(2) 0.043(2) 0.0000(17) -0.0073(19) -0.0001(17)
O13 0.025(2) 0.017(2) 0.024(2) 0.0022(16) 0.0008(18) 0.0009(16)
O14 0.026(2) 0.019(2) 0.034(2) 0.0021(17) -0.0022(18) 0.0040(17)
O15 0.022(2) 0.021(2) 0.028(2) 0.0005(16) 0.0077(18) 0.0007(17)
O16 0.024(2) 0.023(2) 0.033(2) 0.0009(17) 0.0016(18) -0.0012(17)
O17 0.032(2) 0.021(2) 0.024(2) -0.0026(17) 0.0036(18) 0.0012(17)
O18 0.039(2) 0.027(2) 0.023(2) 0.0031(17) 0.0067(18) 0.0035(18)
O19 0.036(2) 0.019(2) 0.029(2) -0.0028(17) 0.0077(18) -0.0044(17)
O20 0.028(2) 0.026(2) 0.022(2) -0.0018(17) 0.0078(17) 0.0017(17)
O21 0.028(2) 0.017(2) 0.022(2) 0.0017(16) 0.0078(18) -0.0028(15)
O22 0.032(2) 0.024(2) 0.025(2) 0.0021(17) 0.0031(18) -0.0014(16)
O23 0.027(2) 0.016(2) 0.024(2) -0.0004(16) 0.0027(18) -0.0037(16)
O24 0.038(2) 0.023(2) 0.025(2) 0.0008(17) 0.0081(19) 0.0029(17)
O25 0.032(2) 0.028(2) 0.025(2) 0.0028(17) 0.0001(19) 0.0052(19)
O26 0.027(2) 0.020(2) 0.022(2) 0.0009(16) -0.0023(18) 0.0008(16)
O27 0.037(2) 0.026(2) 0.019(2) -0.0028(16) -0.0077(19) 0.0029(18)
O28 0.028(2) 0.040(2) 0.026(2) -0.0025(19) -0.0015(19) -0.0055(18)
O29 0.027(2) 0.018(2) 0.057(3) 0.0055(18) 0.004(2) 0.0070(17)
O30 0.024(2) 0.047(3) 0.047(3) 0.017(2) 0.0004(19) -0.0042(18)
O31 0.072(3) 0.021(2) 0.028(2) 0.0057(18) 0.012(2) 0.005(2)
C1 0.013(3) 0.033(4) 0.025(3) 0.006(3) 0.005(3) -0.013(3)
C2 0.015(3) 0.019(3) 0.026(3) 0.004(3) -0.003(2) -0.006(2)
C3 0.027(3) 0.028(3) 0.035(4) 0.008(3) 0.006(3) -0.003(3)
C4 0.017(3) 0.066(4) 0.022(3) 0.020(3) -0.004(3) -0.005(3)
C5 0.022(3) 0.047(4) 0.023(3) 0.003(3) -0.004(3) -0.009(3)
C6 0.021(3) 0.029(3) 0.026(3) 0.000(3) 0.003(3) -0.005(3)
C7 0.011(3) 0.034(4) 0.032(4) 0.006(3) 0.000(3) -0.010(3)
C8 0.019(3) 0.026(3) 0.024(3) 0.008(3) 0.001(3) -0.004(3)
C9 0.036(4) 0.038(4) 0.027(4) 0.018(3) 0.005(3) -0.003(3)
C10 0.029(4) 0.060(5) 0.033(4) 0.020(3) 0.002(3) -0.001(3)
C11 0.031(4) 0.084(5) 0.018(3) 0.002(3) 0.006(3) -0.013(4)
C12 0.024(3) 0.048(4) 0.034(4) 0.004(3) 0.008(3) -0.002(3)
C13 0.030(4) 0.020(3) 0.027(3) 0.003(3) 0.010(3) -0.001(3)
C14 0.025(3) 0.017(3) 0.028(3) 0.000(3) 0.007(3) -0.008(3)
C15 0.045(4) 0.014(3) 0.025(3) -0.002(2) 0.009(3) -0.002(3)
C16 0.054(4) 0.021(3) 0.031(4) 0.000(3) 0.012(3) -0.006(3)
C17 0.049(4) 0.020(3) 0.048(4) -0.012(3) 0.020(3) -0.019(3)
C18 0.031(4) 0.026(4) 0.047(4) -0.007(3) 0.011(3) -0.006(3)
C19 0.029(4) 0.020(3) 0.030(4) -0.007(3) 0.007(3) 0.001(3)
C20 0.035(4) 0.012(3) 0.021(3) 0.000(2) 0.005(3) -0.006(3)
C21 0.036(4) 0.021(3) 0.027(3) 0.000(3) 0.005(3) -0.003(3)
C22 0.057(4) 0.016(3) 0.033(4) -0.007(3) 0.015(3) -0.006(3)
C23 0.034(4) 0.024(3) 0.031(4) -0.007(3) 0.008(3) -0.010(3)
C24 0.034(4) 0.025(3) 0.026(3) -0.004(3) 0.005(3) -0.008(3)
C25 0.025(4) 0.021(3) 0.026(3) 0.014(3) 0.006(3) 0.003(3)
C26 0.033(4) 0.016(3) 0.034(4) 0.013(3) 0.009(3) 0.010(3)
C27 0.041(4) 0.046(4) 0.034(4) 0.009(3) 0.010(3) 0.010(3)
C28 0.069(6) 0.059(5) 0.064(5) 0.028(4) 0.038(4) 0.039(4)
C29 0.096(6) 0.027(4) 0.061(5) 0.016(3) 0.044(5) 0.025(4)
C30 0.056(4) 0.019(4) 0.049(4) 0.000(3) 0.011(4) 0.012(3)
C31 0.034(4) 0.014(3) 0.023(3) 0.009(3) 0.009(3) 0.005(3)
C32 0.024(3) 0.019(3) 0.028(3) 0.009(2) 0.007(3) -0.001(3)
C33 0.031(4) 0.034(4) 0.033(4) 0.010(3) 0.014(3) 0.008(3)
C34 0.039(4) 0.039(4) 0.047(4) 0.013(3) 0.029(3) 0.004(3)
C35 0.044(4) 0.044(4) 0.034(4) -0.001(3) 0.016(3) -0.002(3)
C36 0.032(4) 0.032(4) 0.031(3) -0.002(3) 0.011(3) 0.004(3)
C37 0.029(4) 0.018(3) 0.022(3) -0.004(3) -0.003(3) -0.001(3)
C38 0.042(4) 0.032(4) 0.020(3) -0.010(3) 0.010(3) 0.001(3)
C39 0.048(4) 0.048(4) 0.031(4) -0.004(3) -0.001(3) 0.010(3)
C40 0.068(5) 0.070(5) 0.028(4) -0.019(4) 0.015(3) 0.030(4)
C41 0.074(5) 0.040(4) 0.046(4) -0.019(4) 0.008(4) 0.011(4)
C42 0.053(4) 0.024(4) 0.041(4) -0.008(3) 0.007(3) 0.006(3)
C43 0.026(4) 0.033(4) 0.011(3) -0.005(3) -0.005(3) 0.002(3)
C44 0.035(4) 0.029(4) 0.035(4) -0.006(3) 0.016(3) 0.005(3)
C45 0.035(4) 0.035(4) 0.041(4) -0.004(3) 0.012(3) -0.002(3)
C46 0.048(4) 0.058(5) 0.053(4) -0.002(4) 0.035(4) 0.010(3)
C47 0.039(4) 0.064(5) 0.057(5) -0.006(4) 0.016(4) 0.025(4)
C48 0.054(4) 0.029(4) 0.046(4) 0.006(3) 0.018(4) 0.015(3)
C49 0.010(3) 0.020(3) 0.041(4) 0.005(3) -0.003(3) 0.012(2)
C50 0.028(4) 0.035(4) 0.031(4) 0.010(3) 0.005(3) -0.002(3)
C51 0.041(4) 0.031(4) 0.050(4) 0.012(3) 0.020(3) 0.003(3)
C52 0.045(5) 0.029(4) 0.092(6) 0.012(4) 0.024(4) -0.006(3)
C53 0.040(4) 0.031(4) 0.085(6) -0.011(4) 0.004(4) -0.018(3)
C54 0.034(4) 0.036(4) 0.039(4) 0.002(3) 0.002(3) -0.005(3)
C55 0.019(3) 0.021(3) 0.035(4) 0.004(3) -0.001(3) 0.005(3)
C56 0.038(4) 0.017(3) 0.031(4) 0.001(3) 0.016(3) -0.003(3)
C57 0.041(4) 0.027(4) 0.056(4) 0.011(3) 0.014(3) 0.006(3)
C58 0.047(4) 0.020(4) 0.080(5) 0.007(3) 0.019(4) -0.013(3)
C59 0.052(5) 0.025(4) 0.074(5) -0.018(4) 0.009(4) -0.015(3)
C60 0.059(4) 0.030(4) 0.037(4) -0.016(3) 0.012(3) -0.005(3)
C61 0.037(4) 0.012(3) 0.019(3) 0.006(2) -0.004(3) 0.004(3)
C62 0.038(4) 0.023(3) 0.020(3) -0.002(3) -0.010(3) 0.010(3)
C63 0.044(4) 0.031(4) 0.035(4) -0.008(3) -0.008(3) 0.001(3)
C64 0.035(4) 0.032(4) 0.060(5) -0.008(3) -0.017(4) 0.006(3)
C65 0.069(6) 0.030(4) 0.039(4) 0.001(3) -0.022(4) 0.018(3)
C66 0.062(5) 0.022(3) 0.029(4) 0.000(3) -0.001(3) 0.013(3)
C67 0.042(4) 0.011(3) 0.031(4) -0.003(3) -0.005(3) -0.005(3)
C68 0.045(4) 0.029(4) 0.023(4) -0.005(3) -0.010(3) 0.004(3)
C69 0.049(4) 0.029(4) 0.035(4) -0.003(3) -0.018(3) -0.001(3)
C70 0.059(5) 0.024(4) 0.052(5) -0.003(3) -0.028(4) 0.001(3)
C71 0.074(5) 0.034(4) 0.037(4) -0.009(3) -0.007(4) 0.002(4)
C72 0.052(4) 0.023(3) 0.027(4) -0.010(3) -0.009(3) 0.007(3)
C73 0.031(3) 0.022(3) 0.024(3) -0.009(2) 0.003(3) -0.002(2)
C74 0.058(5) 0.047(5) 0.135(7) 0.015(4) 0.016(5) 0.018(4)
C75 0.067(6) 0.151(9) 0.193(10) 0.064(7) -0.014(6) -0.054(6)
C76 0.217(11) 0.161(9) 0.141(9) -0.112(7) 0.134(8) -0.105(8)

loop_
_atom_type_symbol
_atom_type_description
_atom_type_scat_dispersion_real
_atom_type_scat_dispersion_imag
_atom_type_scat_source
C C 0.0033 0.0016 'International Tables Vol C Tables 4.2.6.8 and 6.1.1.4'
H H 0.0000 0.0000 'International Tables Vol C Tables 4.2.6.8 and 6.1.1.4'
O O 0.0106 0.0060 'International Tables Vol C Tables 4.2.6.8 and 6.1.1.4'
Cl Cl 0.1484 0.1585 'International Tables Vol C Tables 4.2.6.8 and 6.1.1.4'
Fe Fe 0.3463 0.8444 'International Tables Vol C Tables 4.2.6.8 and 6.1.1.4'

loop_
_geom_angle_atom_site_label_1
_geom_angle_atom_site_label_2
_geom_angle_atom_site_label_3
_geom_angle
O3 Fe1 O18 92.92(13)
O3 Fe1 O24 98.26(13)
O18 Fe1 O24 168.80(14)
O3 Fe1 O25 94.97(13)
O18 Fe1 O25 95.19(13)
O24 Fe1 O25 83.30(13)
O3 Fe1 O22 95.15(12)
O18 Fe1 O22 95.55(13)
O24 Fe1 O22 84.08(13)
O25 Fe1 O22 164.84(13)
O3 Fe1 O31 175.52(13)
O18 Fe1 O31 82.60(14)
O24 Fe1 O31 86.22(14)
O25 Fe1 O31 85.68(14)
O22 Fe1 O31 85.12(13)
O13 Fe2 O26 92.20(13)
O13 Fe2 O23 85.99(13)
O26 Fe2 O23 96.45(12)
O13 Fe2 O3 174.55(12)
O26 Fe2 O3 92.36(12)
O23 Fe2 O3 96.45(13)
O13 Fe2 O2 93.42(13)
O26 Fe2 O2 96.51(11)
O23 Fe2 O2 167.04(12)
O3 Fe2 O2 83.11(12)
O13 Fe2 O4 94.27(12)
O26 Fe2 O4 172.49(12)
O23 Fe2 O4 87.80(11)
O3 Fe2 O4 80.99(11)
O2 Fe2 O4 79.32(11)
O12 Fe3 O19 94.56(14)
O12 Fe3 O1 92.61(12)
O19 Fe3 O1 95.30(13)
O12 Fe3 O6 170.22(13)
O19 Fe3 O6 85.60(13)
O1 Fe3 O6 97.11(12)
O12 Fe3 O8 94.64(14)
O19 Fe3 O8 164.33(13)
O1 Fe3 O8 96.93(13)
O6 Fe3 O8 83.19(12)
O12 Fe3 O29 84.53(13)
O19 Fe3 O29 83.22(14)
O1 Fe3 O29 176.66(13)
O6 Fe3 O29 85.78(13)
O8 Fe3 O29 85.06(13)
O21 Fe4 O20 90.77(14)
O21 Fe4 O5 88.63(13)
O20 Fe4 O5 98.44(13)
O21 Fe4 O1 173.31(12)
O20 Fe4 O1 93.84(13)
O5 Fe4 O1 95.47(12)
O21 Fe4 O4 93.64(13)
O20 Fe4 O4 174.86(12)
O5 Fe4 O4 84.32(12)
O1 Fe4 O4 81.55(12)
O21 Fe4 O3 91.51(12)
O20 Fe4 O3 97.69(12)
O5 Fe4 O3 163.86(13)
O1 Fe4 O3 83.08(11)
O4 Fe4 O3 79.56(11)
C26 Fe5 C27 41.23(19)
C26 Fe5 C30 40.86(18)
C27 Fe5 C30 69.3(2)
C26 Fe5 C33 128.1(2)
C27 Fe5 C33 108.0(2)
C30 Fe5 C33 165.8(2)
C26 Fe5 C32 109.6(2)
C27 Fe5 C32 120.8(2)
C30 Fe5 C32 127.5(2)
C33 Fe5 C32 40.88(17)
C26 Fe5 C28 68.5(2)
C27 Fe5 C28 40.4(2)
C30 Fe5 C28 69.1(2)
C33 Fe5 C28 118.6(3)
C32 Fe5 C28 154.1(3)
C26 Fe5 C29 67.9(2)
C27 Fe5 C29 67.8(2)
C30 Fe5 C29 40.9(2)
C33 Fe5 C29 152.3(3)
C32 Fe5 C29 165.0(3)
C28 Fe5 C29 40.3(2)
C26 Fe5 C34 164.5(2)
C27 Fe5 C34 125.5(2)
C30 Fe5 C34 152.6(2)
C33 Fe5 C34 40.32(18)
C32 Fe5 C34 68.3(2)
C28 Fe5 C34 106.2(2)
C29 Fe5 C34 118.2(2)
C26 Fe5 C35 154.7(2)
C27 Fe5 C35 162.3(2)
C30 Fe5 C35 119.2(2)
C33 Fe5 C35 67.7(2)
C32 Fe5 C35 68.0(2)
C28 Fe5 C35 125.1(3)
C29 Fe5 C35 107.5(2)
C34 Fe5 C35 40.18(19)
C26 Fe5 C36 121.3(2)
C27 Fe5 C36 156.0(2)
C30 Fe5 C36 108.2(2)
C33 Fe5 C36 68.1(2)
C32 Fe5 C36 40.61(17)
C28 Fe5 C36 162.9(3)
C29 Fe5 C36 126.9(3)
C34 Fe5 C36 67.9(2)
C35 Fe5 C36 40.27(18)
O15 Fe6 O7 86.30(13)
O15 Fe6 O10 97.89(13)
O7 Fe6 O10 89.62(12)
O15 Fe6 O2 96.59(12)
O7 Fe6 O2 176.06(14)
O10 Fe6 O2 92.63(12)
O15 Fe6 O1 165.44(13)
O7 Fe6 O1 92.29(12)
O10 Fe6 O1 96.58(13)
O2 Fe6 O1 84.25(12)
O15 Fe6 O4 85.28(12)
O7 Fe6 O4 97.39(12)
O10 Fe6 O4 172.50(12)
O2 Fe6 O4 80.23(11)
O1 Fe6 O4 80.53(12)
O27 Fe7 O11 88.87(12)
O27 Fe7 O17 90.41(14)
O11 Fe7 O17 89.07(13)
O27 Fe7 O1 170.76(14)
O11 Fe7 O1 88.93(12)
O17 Fe7 O1 98.54(12)
O27 Fe7 O3 99.89(12)
O11 Fe7 O3 171.10(12)
O17 Fe7 O3 89.30(13)
O1 Fe7 O3 82.65(11)
O27 Fe7 O2 89.49(13)
O11 Fe7 O2 99.86(13)
O17 Fe7 O2 171.06(13)
O1 Fe7 O2 82.04(11)
O3 Fe7 O2 81.92(11)
C8 Fe8 C12 41.35(18)
C8 Fe8 C3 125.1(2)
C12 Fe8 C3 162.5(2)
C8 Fe8 C9 41.51(17)
C12 Fe8 C9 69.5(2)
C3 Fe8 C9 107.4(2)
C8 Fe8 C4 161.5(2)
C12 Fe8 C4 155.4(2)
C3 Fe8 C4 40.66(18)
C9 Fe8 C4 123.5(2)
C8 Fe8 C2 108.67(19)
C12 Fe8 C2 125.03(19)
C3 Fe8 C2 41.15(17)
C9 Fe8 C2 122.8(2)
C4 Fe8 C2 68.33(19)
C8 Fe8 C10 68.0(2)
C12 Fe8 C10 68.7(2)
C3 Fe8 C10 120.6(2)
C9 Fe8 C10 39.36(18)
C4 Fe8 C10 107.2(2)
C2 Fe8 C10 156.8(2)
C8 Fe8 C6 122.45(19)
C12 Fe8 C6 107.3(2)
C3 Fe8 C6 69.02(19)
C9 Fe8 C6 158.95(19)
C4 Fe8 C6 68.08(19)
C2 Fe8 C6 40.91(17)
C10 Fe8 C6 160.5(2)
C8 Fe8 C11 68.2(2)
C12 Fe8 C11 40.68(18)
C3 Fe8 C11 155.5(2)
C9 Fe8 C11 67.6(2)
C4 Fe8 C11 120.5(2)
C2 Fe8 C11 161.7(2)
C10 Fe8 C11 40.4(2)
C6 Fe8 C11 124.3(2)
C8 Fe8 C5 157.6(2)
C12 Fe8 C5 120.8(2)
C3 Fe8 C5 68.3(2)
C9 Fe8 C5 159.0(2)
C4 Fe8 C5 39.94(18)
C2 Fe8 C5 68.36(19)
C10 Fe8 C5 123.7(2)
C6 Fe8 C5 40.66(16)
C11 Fe8 C5 107.3(2)
C14 Fe9 C21 136.4(2)
C14 Fe9 C20 110.14(19)
C21 Fe9 C20 41.17(17)
C14 Fe9 C24 113.0(2)
C21 Fe9 C24 69.0(2)
C20 Fe9 C24 41.07(17)
C14 Fe9 C18 41.04(17)
C21 Fe9 C18 176.7(2)
C20 Fe9 C18 135.8(2)
C24 Fe9 C18 109.5(2)
C14 Fe9 C15 40.94(17)
C21 Fe9 C15 110.4(2)
C20 Fe9 C15 113.4(2)
C24 Fe9 C15 143.25(19)
C18 Fe9 C15 68.9(2)
C14 Fe9 C23 141.9(2)
C21 Fe9 C23 68.8(2)
C20 Fe9 C23 68.49(19)
C24 Fe9 C23 40.09(17)
C18 Fe9 C23 112.1(2)
C15 Fe9 C23 176.4(2)
C14 Fe9 C22 177.1(2)
C21 Fe9 C22 40.85(18)
C20 Fe9 C22 68.4(2)
C24 Fe9 C22 67.75(19)
C18 Fe9 C22 141.7(2)
C15 Fe9 C22 136.9(2)
C23 Fe9 C22 40.34(17)
C14 Fe9 C17 67.79(19)
C21 Fe9 C17 142.9(2)
C20 Fe9 C17 175.7(2)
C24 Fe9 C17 135.6(2)
C18 Fe9 C17 40.22(18)
C15 Fe9 C17 67.8(2)
C23 Fe9 C17 110.6(2)
C22 Fe9 C17 113.8(2)
C14 Fe9 C16 68.4(2)
C21 Fe9 C16 113.2(2)
C20 Fe9 C16 143.1(2)
C24 Fe9 C16 175.5(2)
C18 Fe9 C16 68.5(2)
C15 Fe9 C16 40.43(17)
C23 Fe9 C16 136.3(2)
C22 Fe9 C16 111.1(2)
C17 Fe9 C16 40.32(18)
O28 Fe10 O2 91.77(14)
O28 Fe10 O9 92.84(13)
O2 Fe10 O9 95.83(12)
O28 Fe10 O14 97.65(13)
O2 Fe10 O14 95.79(12)
O9 Fe10 O14 164.07(14)
O28 Fe10 O16 170.01(14)
O2 Fe10 O16 98.02(12)
O9 Fe10 O16 84.22(13)
O14 Fe10 O16 83.40(13)
O28 Fe10 O30 84.14(14)
O2 Fe10 O30 175.91(13)
O9 Fe10 O30 84.46(13)
O14 Fe10 O30 84.73(13)
O16 Fe10 O30 86.07(13)
C44 Fe11 C39 136.4(2)
C44 Fe11 C45 40.96(19)
C39 Fe11 C45 110.8(2)
C44 Fe11 C48 41.28(19)
C39 Fe11 C48 176.8(3)
C45 Fe11 C48 68.7(2)
C44 Fe11 C38 109.5(2)
C39 Fe11 C38 41.9(2)
C45 Fe11 C38 113.8(2)
C48 Fe11 C38 135.2(2)
C44 Fe11 C42 113.5(2)
C39 Fe11 C42 68.3(2)
C45 Fe11 C42 143.9(2)
C48 Fe11 C42 110.2(2)
C38 Fe11 C42 40.28(18)
C44 Fe11 C41 142.9(3)
C39 Fe11 C41 67.9(2)
C45 Fe11 C41 175.5(3)
C48 Fe11 C41 112.8(2)
C38 Fe11 C41 68.3(2)
C42 Fe11 C41 40.2(2)
C44 Fe11 C40 176.1(2)
C39 Fe11 C40 40.35(19)
C45 Fe11 C40 135.7(3)
C48 Fe11 C40 142.1(2)
C38 Fe11 C40 69.3(2)
C42 Fe11 C40 68.2(2)
C41 Fe11 C40 40.6(2)
C44 Fe11 C47 68.2(2)
C39 Fe11 C47 142.5(3)
C45 Fe11 C47 67.3(2)
C48 Fe11 C47 40.4(2)
C38 Fe11 C47 175.3(3)
C42 Fe11 C47 136.3(2)
C41 Fe11 C47 110.9(2)
C40 Fe11 C47 113.3(2)
C44 Fe11 C46 69.1(2)
C39 Fe11 C46 112.9(2)
C45 Fe11 C46 40.65(19)
C48 Fe11 C46 68.8(2)
C38 Fe11 C46 143.6(2)
C42 Fe11 C46 175.2(2)
C41 Fe11 C46 135.4(3)
C40 Fe11 C46 109.5(3)
C47 Fe11 C46 40.1(2)
C50 Fe12 C54 40.87(18)
C50 Fe12 C56 110.3(2)
C54 Fe12 C56 125.0(2)
C50 Fe12 C57 124.9(2)
C54 Fe12 C57 161.5(2)
C56 Fe12 C57 40.86(18)
C50 Fe12 C51 41.11(18)
C54 Fe12 C51 69.1(2)
C56 Fe12 C51 124.7(2)
C57 Fe12 C51 107.7(2)
C50 Fe12 C60 124.5(2)
C54 Fe12 C60 107.6(2)
C56 Fe12 C60 41.04(18)
C57 Fe12 C60 69.2(2)
C51 Fe12 C60 161.2(2)
C50 Fe12 C59 159.3(3)
C54 Fe12 C59 122.1(2)
C56 Fe12 C59 67.6(2)
C57 Fe12 C59 68.0(2)
C51 Fe12 C59 157.4(2)
C60 Fe12 C59 40.2(2)
C50 Fe12 C52 68.2(2)
C54 Fe12 C52 68.5(2)
C56 Fe12 C52 159.2(2)
C57 Fe12 C52 121.7(3)
C51 Fe12 C52 40.32(19)
C60 Fe12 C52 157.2(2)
C59 Fe12 C52 121.5(2)
C50 Fe12 C53 67.6(2)
C54 Fe12 C53 40.84(19)
C56 Fe12 C53 161.0(3)
C57 Fe12 C53 156.2(2)
C51 Fe12 C53 67.1(2)
C60 Fe12 C53 123.3(3)
C59 Fe12 C53 107.3(2)
C52 Fe12 C53 39.3(2)
C50 Fe12 C58 159.9(2)
C54 Fe12 C58 156.9(2)
C56 Fe12 C58 67.8(2)
C57 Fe12 C58 40.38(18)
C51 Fe12 C58 122.2(2)
C60 Fe12 C58 68.2(2)
C59 Fe12 C58 40.1(2)
C52 Fe12 C58 106.1(2)
C53 Fe12 C58 121.0(2)
C62 Fe13 C68 109.6(2)
C62 Fe13 C63 40.98(19)
C68 Fe13 C63 112.8(2)
C62 Fe13 C72 114.5(2)
C68 Fe13 C72 40.8(2)
C63 Fe13 C72 144.1(2)
C62 Fe13 C69 133.0(2)
C68 Fe13 C69 40.86(19)
C63 Fe13 C69 107.0(2)
C72 Fe13 C69 69.3(2)
C62 Fe13 C66 41.22(19)
C68 Fe13 C66 135.5(2)
C63 Fe13 C66 69.2(2)
C72 Fe13 C66 110.8(2)
C69 Fe13 C66 174.0(2)
C62 Fe13 C71 145.7(3)
C68 Fe13 C71 67.9(2)
C63 Fe13 C71 173.3(3)
C72 Fe13 C71 40.47(19)
C69 Fe13 C71 68.9(2)
C66 Fe13 C71 115.3(3)
C62 Fe13 C64 68.6(2)
C68 Fe13 C64 142.7(3)
C63 Fe13 C64 40.59(19)
C72 Fe13 C64 175.2(2)
C69 Fe13 C64 111.7(3)
C66 Fe13 C64 68.8(2)
C71 Fe13 C64 135.0(2)
C62 Fe13 C70 173.3(3)
C68 Fe13 C70 67.4(2)
C63 Fe13 C70 133.8(3)
C72 Fe13 C70 67.5(2)
C69 Fe13 C70 40.9(2)
C66 Fe13 C70 145.0(2)
C71 Fe13 C70 39.7(2)
C64 Fe13 C70 109.9(2)
C62 Fe13 C65 68.3(2)
C68 Fe13 C65 176.4(3)
C63 Fe13 C65 67.7(2)
C72 Fe13 C65 136.9(3)
C69 Fe13 C65 142.7(3)
C66 Fe13 C65 41.0(2)
C71 Fe13 C65 112.0(2)
C64 Fe13 C65 39.8(2)
C70 Fe13 C65 115.0(2)
Cl3 Fe14 Cl2 108.07(18)
Cl3 Fe14 Cl1 125.49(15)
Cl2 Fe14 Cl1 112.27(15)
Cl3 Fe14 Cl4' 80.0(2)
Cl2 Fe14 Cl4' 118.9(2)
Cl1 Fe14 Cl4' 109.18(17)
Cl3 Fe14 Cl2' 102.7(2)
Cl2 Fe14 Cl2' 22.00(17)
Cl1 Fe14 Cl2' 101.30(19)
Cl4' Fe14 Cl2' 140.2(3)
Cl3 Fe14 Cl3' 28.91(17)
Cl2 Fe14 Cl3' 117.6(2)
Cl1 Fe14 Cl3' 98.18(19)
Cl4' Fe14 Cl3' 98.2(2)
Cl2' Fe14 Cl3' 102.3(2)
Cl3 Fe14 Cl4 105.32(18)
Cl2 Fe14 Cl4 90.63(19)
Cl1 Fe14 Cl4 109.23(13)
Cl4' Fe14 Cl4 33.07(15)
Cl2' Fe14 Cl4 112.5(2)
Cl3' Fe14 Cl4 129.3(2)
Fe3 O1 Fe4 113.04(14)
Fe3 O1 Fe6 119.64(14)
Fe4 O1 Fe6 100.19(12)
Fe3 O1 Fe7 125.60(14)
Fe4 O1 Fe7 97.78(12)
Fe6 O1 Fe7 95.80(12)
Fe10 O2 Fe6 112.79(14)
Fe10 O2 Fe2 119.59(14)
Fe6 O2 Fe2 101.47(12)
Fe10 O2 Fe7 125.89(14)
Fe6 O2 Fe7 96.27(12)
Fe2 O2 Fe7 96.07(13)
Fe1 O3 Fe2 113.71(13)
Fe1 O3 Fe7 124.76(14)
Fe2 O3 Fe7 97.47(13)
Fe1 O3 Fe4 120.90(15)
Fe2 O3 Fe4 99.73(12)
Fe7 O3 Fe4 95.19(11)
C73 O4 Fe4 119.6(3)
C73 O4 Fe2 118.0(2)
Fe4 O4 Fe2 98.82(12)
C73 O4 Fe6 120.7(3)
Fe4 O4 Fe6 96.61(12)
Fe2 O4 Fe6 98.29(12)
C1 O5 Fe4 126.3(3)
C1 O6 Fe3 130.1(3)
C7 O7 Fe6 128.7(3)
C7 O8 Fe3 124.7(3)
C13 O9 Fe10 126.5(3)
C13 O10 Fe6 139.1(3)
C19 O11 Fe7 135.5(3)
C19 O12 Fe3 136.0(3)
C25 O13 Fe2 128.2(3)
C25 O14 Fe10 126.2(3)
C31 O15 Fe6 128.0(3)
C31 O16 Fe10 129.8(3)
C37 O17 Fe7 135.7(3)
C37 O18 Fe1 136.8(4)
C43 O19 Fe3 128.1(3)
C43 O20 Fe4 136.9(3)
C49 O21 Fe4 126.6(3)
C49 O22 Fe1 123.7(3)
C55 O23 Fe2 125.4(3)
C55 O24 Fe1 131.0(3)
C61 O25 Fe1 128.1(3)
C61 O26 Fe2 137.8(3)
C67 O27 Fe7 134.6(4)
C67 O28 Fe10 137.4(4)
C74 O29 Fe3 125.9(3)
C74 O29 H29B 117.0
Fe3 O29 H29B 117.0
C75 O30 Fe10 127.6(3)
C75 O30 H30B 116.2
Fe10 O30 H30B 116.2
C76 O31 Fe1 127.4(4)
C76 O31 H31A 116.3
Fe1 O31 H31A 116.3
O5 C1 O6 124.1(4)
O5 C1 C2 118.4(5)
O6 C1 C2 117.5(4)
C3 C2 C6 108.1(4)
C3 C2 C1 126.2(5)
C6 C2 C1 125.7(4)
C3 C2 Fe8 69.2(3)
C6 C2 Fe8 70.2(3)
C1 C2 Fe8 124.2(3)
C4 C3 C2 107.1(5)
C4 C3 Fe8 69.8(3)
C2 C3 Fe8 69.6(3)
C4 C3 H3A 126.4
C2 C3 H3A 126.4
Fe8 C3 H3A 126.4
C5 C4 C3 109.5(5)
C5 C4 Fe8 70.9(3)
C3 C4 Fe8 69.5(3)
C5 C4 H4A 125.3
C3 C4 H4A 125.3
Fe8 C4 H4A 125.3
C4 C5 C6 108.2(5)
C4 C5 Fe8 69.2(3)
C6 C5 Fe8 69.6(3)
C4 C5 H5A 125.9
C6 C5 H5A 125.9
Fe8 C5 H5A 125.9
C5 C6 C2 107.1(4)
C5 C6 Fe8 69.8(3)
C2 C6 Fe8 68.9(3)
C5 C6 H6A 126.4
C2 C6 H6A 126.4
Fe8 C6 H6A 126.4
O8 C7 O7 122.4(5)
O8 C7 C8 120.5(5)
O7 C7 C8 117.0(5)
C12 C8 C9 107.8(4)
C12 C8 C7 123.4(5)
C9 C8 C7 127.4(5)
C12 C8 Fe8 69.4(3)
C9 C8 Fe8 69.9(3)
C7 C8 Fe8 115.3(3)
C10 C9 C8 108.0(5)
C10 C9 Fe8 71.0(3)
C8 C9 Fe8 68.6(3)
C10 C9 H9A 126.0
C8 C9 H9A 126.0
Fe8 C9 H9A 126.0
C9 C10 C11 109.2(5)
C9 C10 Fe8 69.6(3)
C11 C10 Fe8 70.1(3)
C9 C10 H10A 125.4
C11 C10 H10A 125.4
Fe8 C10 H10A 125.4
C12 C11 C10 108.1(5)
C12 C11 Fe8 68.2(3)
C10 C11 Fe8 69.5(3)
C12 C11 H11A 125.9
C10 C11 H11A 125.9
Fe8 C11 H11A 125.9
C11 C12 C8 107.0(5)
C11 C12 Fe8 71.1(3)
C8 C12 Fe8 69.2(3)
C11 C12 H12A 126.5
C8 C12 H12A 126.5
Fe8 C12 H12A 126.5
O9 C13 O10 124.4(5)
O9 C13 C14 118.2(5)
O10 C13 C14 117.5(4)
C15 C14 C18 108.5(4)
C15 C14 C13 124.5(5)
C18 C14 C13 126.5(5)
C15 C14 Fe9 70.2(3)
C18 C14 Fe9 70.0(3)
C13 C14 Fe9 118.9(4)
C16 C15 C14 107.8(5)
C16 C15 Fe9 70.5(3)
C14 C15 Fe9 68.8(3)
C16 C15 H15A 126.1
C14 C15 H15A 126.1
Fe9 C15 H15A 126.1
C17 C16 C15 107.2(5)
C17 C16 Fe9 69.5(3)
C15 C16 Fe9 69.1(3)
C17 C16 H16A 126.4
C15 C16 H16A 126.4
Fe9 C16 H16A 126.4
C18 C17 C16 109.6(5)
C18 C17 Fe9 69.4(3)
C16 C17 Fe9 70.2(3)
C18 C17 H17A 125.2
C16 C17 H17A 125.2
Fe9 C17 H17A 125.2
C17 C18 C14 106.9(5)
C17 C18 Fe9 70.4(3)
C14 C18 Fe9 69.0(3)
C17 C18 H18A 126.6
C14 C18 H18A 126.6
Fe9 C18 H18A 126.6
O11 C19 O12 125.8(5)
O11 C19 C20 117.4(5)
O12 C19 C20 116.8(4)
C21 C20 C24 107.5(4)
C21 C20 C19 126.1(5)
C24 C20 C19 125.8(4)
C21 C20 Fe9 69.3(3)
C24 C20 Fe9 69.7(3)
C19 C20 Fe9 119.7(3)
C22 C21 C20 107.2(4)
C22 C21 Fe9 70.4(3)
C20 C21 Fe9 69.6(3)
C22 C21 H21A 126.4
C20 C21 H21A 126.4
Fe9 C21 H21A 126.4
C23 C22 C21 108.6(5)
C23 C22 Fe9 69.8(3)
C21 C22 Fe9 68.7(3)
C23 C22 H22A 125.7
C21 C22 H22A 125.7
Fe9 C22 H22A 125.7
C24 C23 C22 108.1(5)
C24 C23 Fe9 69.5(3)
C22 C23 Fe9 69.9(3)
C24 C23 H23A 125.9
C22 C23 H23A 125.9
Fe9 C23 H23A 125.9
C23 C24 C20 108.5(4)
C23 C24 Fe9 70.4(3)
C20 C24 Fe9 69.2(3)
C23 C24 H24A 125.7
C20 C24 H24A 125.7
Fe9 C24 H24A 125.7
O14 C25 O13 122.5(5)
O14 C25 C26 120.5(5)
O13 C25 C26 117.0(5)
C30 C26 C27 108.8(5)
C30 C26 C25 125.6(5)
C27 C26 C25 125.0(5)
C30 C26 Fe5 70.0(3)
C27 C26 Fe5 69.7(3)
C25 C26 Fe5 119.2(3)
C28 C27 C26 107.8(6)
C28 C27 Fe5 70.5(3)
C26 C27 Fe5 69.0(3)
C28 C27 H27A 126.1
C26 C27 H27A 126.1
Fe5 C27 H27A 126.1
C27 C28 C29 107.8(6)
C27 C28 Fe5 69.1(3)
C29 C28 Fe5 70.0(4)
C27 C28 H28A 126.1
C29 C28 H28A 126.1
Fe5 C28 H28A 126.1
C28 C29 C30 109.2(6)
C28 C29 Fe5 69.7(3)
C30 C29 Fe5 68.8(3)
C28 C29 H29A 125.4
C30 C29 H29A 125.4
Fe5 C29 H29A 125.4
C26 C30 C29 106.4(6)
C26 C30 Fe5 69.1(3)
C29 C30 Fe5 70.3(3)
C26 C30 H30A 126.8
C29 C30 H30A 126.8
Fe5 C30 H30A 126.8
O15 C31 O16 122.4(5)
O15 C31 C32 117.7(5)
O16 C31 C32 119.8(5)
C36 C32 C33 107.3(5)
C36 C32 C31 123.9(5)
C33 C32 C31 128.4(5)
C36 C32 Fe5 70.2(3)
C33 C32 Fe5 69.3(3)
C31 C32 Fe5 119.9(3)
C34 C33 C32 108.5(5)
C34 C33 Fe5 70.5(3)
C32 C33 Fe5 69.8(3)
C34 C33 H33A 125.7
C32 C33 H33A 125.7
Fe5 C33 H33A 125.7
C33 C34 C35 107.7(5)
C33 C34 Fe5 69.2(3)
C35 C34 Fe5 69.9(3)
C33 C34 H34A 126.1
C35 C34 H34A 126.1
Fe5 C34 H34A 126.1
C34 C35 C36 108.7(5)
C34 C35 Fe5 69.9(3)
C36 C35 Fe5 70.0(3)
C34 C35 H35A 125.6
C36 C35 H35A 125.6
Fe5 C35 H35A 125.6
C35 C36 C32 107.7(5)
C35 C36 Fe5 69.7(3)
C32 C36 Fe5 69.2(3)
C35 C36 H36A 126.1
C32 C36 H36A 126.1
Fe5 C36 H36A 126.1
O17 C37 O18 125.0(5)
O17 C37 C38 117.0(5)
O18 C37 C38 118.0(5)
C42 C38 C37 128.4(5)
C42 C38 C39 105.9(5)
C37 C38 C39 125.3(5)
C42 C38 Fe11 70.0(3)
C37 C38 Fe11 121.2(3)
C39 C38 Fe11 68.5(3)
C40 C39 C38 109.1(5)
C40 C39 Fe11 71.2(3)
C38 C39 Fe11 69.6(3)
C40 C39 H39A 125.5
C38 C39 H39A 125.5
Fe11 C39 H39A 125.5
C39 C40 C41 107.0(6)
C39 C40 Fe11 68.4(3)
C41 C40 Fe11 69.6(3)
C39 C40 H40A 126.5
C41 C40 H40A 126.5
Fe11 C40 H40A 126.5
C42 C41 C40 108.3(5)
C42 C41 Fe11 69.4(3)
C40 C41 Fe11 69.8(3)
C42 C41 H41A 125.8
C40 C41 H41A 125.8
Fe11 C41 H41A 125.8
C38 C42 C41 109.7(6)
C38 C42 Fe11 69.7(3)
C41 C42 Fe11 70.5(4)
C38 C42 H42A 125.1
C41 C42 H42A 125.1
Fe11 C42 H42A 125.1
O19 C43 O20 125.4(5)
O19 C43 C44 118.5(5)
O20 C43 C44 116.1(5)
C45 C44 C48 107.3(5)
C45 C44 C43 126.3(5)
C48 C44 C43 125.8(5)
C45 C44 Fe11 69.7(3)
C48 C44 Fe11 69.9(3)
C43 C44 Fe11 118.6(3)
C44 C45 C46 109.7(5)
C44 C45 Fe11 69.3(3)
C46 C45 Fe11 71.4(3)
C44 C45 H45A 125.1
C46 C45 H45A 125.1
Fe11 C45 H45A 125.1
C47 C46 C45 105.9(5)
C47 C46 Fe11 69.8(3)
C45 C46 Fe11 68.0(3)
C47 C46 H46A 127.0
C45 C46 H46A 127.0
Fe11 C46 H46A 127.0
C48 C47 C46 109.9(5)
C48 C47 Fe11 68.6(3)
C46 C47 Fe11 70.1(3)
C48 C47 H47A 125.0
C46 C47 H47A 125.0
Fe11 C47 H47A 125.0
C47 C48 C44 107.1(5)
C47 C48 Fe11 71.0(3)
C44 C48 Fe11 68.8(3)
C47 C48 H48A 126.4
C44 C48 H48A 126.4
Fe11 C48 H48A 126.4
O21 C49 O22 125.4(5)
O21 C49 C50 116.2(5)
O22 C49 C50 118.4(5)
C54 C50 C51 108.5(5)
C54 C50 C49 124.5(5)
C51 C50 C49 126.0(5)
C54 C50 Fe12 69.8(3)
C51 C50 Fe12 70.0(3)
C49 C50 Fe12 117.0(3)
C52 C51 C50 107.3(5)
C52 C51 Fe12 70.2(3)
C50 C51 Fe12 68.9(3)
C52 C51 H51A 126.3
C50 C51 H51A 126.3
Fe12 C51 H51A 126.3
C53 C52 C51 108.4(6)
C53 C52 Fe12 70.6(4)
C51 C52 Fe12 69.4(3)
C53 C52 H52A 125.8
C51 C52 H52A 125.8
Fe12 C52 H52A 125.8
C52 C53 C54 109.7(5)
C52 C53 Fe12 70.1(4)
C54 C53 Fe12 68.6(3)
C52 C53 H53A 125.1
C54 C53 H53A 125.1
Fe12 C53 H53A 125.1
C50 C54 C53 106.1(5)
C50 C54 Fe12 69.3(3)
C53 C54 Fe12 70.6(3)
C50 C54 H54A 126.9
C53 C54 H54A 126.9
Fe12 C54 H54A 126.9
O23 C55 O24 123.9(5)
O23 C55 C56 119.6(5)
O24 C55 C56 116.5(5)
C57 C56 C60 108.9(5)
C57 C56 C55 124.7(5)
C60 C56 C55 125.9(5)
C57 C56 Fe12 69.7(3)
C60 C56 Fe12 70.1(3)
C55 C56 Fe12 120.0(3)
C58 C57 C56 107.3(5)
C58 C57 Fe12 70.8(3)
C56 C57 Fe12 69.5(3)
C58 C57 H57A 126.3
C56 C57 H57A 126.3
Fe12 C57 H57A 126.3
C59 C58 C57 107.9(5)
C59 C58 Fe12 69.5(3)
C57 C58 Fe12 68.8(3)
C59 C58 H58A 126.0
C57 C58 H58A 126.0
Fe12 C58 H58A 126.0
C60 C59 C58 109.7(5)
C60 C59 Fe12 69.9(3)
C58 C59 Fe12 70.4(3)
C60 C59 H59A 125.1
C58 C59 H59A 125.1
Fe12 C59 H59A 125.1
C59 C60 C56 106.2(5)
C59 C60 Fe12 70.0(4)
C56 C60 Fe12 68.9(3)
C59 C60 H60A 126.9
C56 C60 H60A 126.9
Fe12 C60 H60A 126.9
O25 C61 O26 124.8(5)
O25 C61 C62 119.5(5)
O26 C61 C62 115.7(5)
C63 C62 C66 108.6(5)
C63 C62 C61 127.7(5)
C66 C62 C61 123.3(6)
C63 C62 Fe13 69.9(3)
C66 C62 Fe13 70.4(3)
C61 C62 Fe13 120.6(3)
C62 C63 C64 108.2(5)
C62 C63 Fe13 69.1(3)
C64 C63 Fe13 70.7(3)
C62 C63 H63A 125.9
C64 C63 H63A 125.9
Fe13 C63 H63A 125.9
C65 C64 C63 108.0(6)
C65 C64 Fe13 70.3(3)
C63 C64 Fe13 68.7(3)
C65 C64 H64A 126.0
C63 C64 H64A 126.0
Fe13 C64 H64A 126.0
C64 C65 C66 109.2(5)
C64 C65 Fe13 69.9(3)
C66 C65 Fe13 68.8(3)
C64 C65 H65A 125.4
C66 C65 H65A 125.4
Fe13 C65 H65A 125.4
C62 C66 C65 106.0(6)
C62 C66 Fe13 68.4(3)
C65 C66 Fe13 70.1(3)
C62 C66 H66A 127.0
C65 C66 H66A 127.0
Fe13 C66 H66A 127.0
O28 C67 O27 126.3(5)
O28 C67 C68 116.5(5)
O27 C67 C68 117.2(6)
C72 C68 C69 109.8(5)
C72 C68 C67 125.4(6)
C69 C68 C67 123.9(6)
C72 C68 Fe13 70.2(3)
C69 C68 Fe13 70.2(3)
C67 C68 Fe13 117.6(3)
C68 C69 C70 105.2(6)
C68 C69 Fe13 68.9(3)
C70 C69 Fe13 70.1(3)
C68 C69 H69A 127.4
C70 C69 H69A 127.4
Fe13 C69 H69A 127.4
C71 C70 C69 109.8(5)
C71 C70 Fe13 69.9(3)
C69 C70 Fe13 69.0(3)
C71 C70 H70A 125.0
C69 C70 H70A 125.0
Fe13 C70 H70A 125.0
C70 C71 C72 108.1(6)
C70 C71 Fe13 70.3(4)
C72 C71 Fe13 69.4(3)
C70 C71 H71A 125.9
C72 C71 H71A 125.9
Fe13 C71 H71A 125.9
C71 C72 C68 107.0(6)
C71 C72 Fe13 70.2(3)
C68 C72 Fe13 69.0(3)
C71 C72 H72A 126.5
C68 C72 H72A 126.5
Fe13 C72 H72A 126.5
O4 C73 H73A 109.5
O4 C73 H73B 109.5
H73A C73 H73B 109.5
O4 C73 H73C 109.5
H73A C73 H73C 109.5
H73B C73 H73C 109.5
O29 C74 H74A 109.5
O29 C74 H74B 109.5
H74A C74 H74B 109.5
O29 C74 H74C 109.5
H74A C74 H74C 109.5
H74B C74 H74C 109.5
O30 C75 H75A 109.5
O30 C75 H75B 109.5
H75A C75 H75B 109.5
O30 C75 H75C 109.5
H75A C75 H75C 109.5
H75B C75 H75C 109.5
O31 C76 H76A 109.5
O31 C76 H76B 109.5
H76A C76 H76B 109.5
O31 C76 H76C 109.5
H76A C76 H76C 109.5
H76B C76 H76C 109.5

loop_
_geom_bond_atom_site_label_1
_geom_bond_atom_site_label_2
_geom_bond_distance
Fe1 O3 1.959(3)
Fe1 O18 1.973(3)
Fe1 O24 2.004(3)
Fe1 O25 2.008(3)
Fe1 O22 2.028(3)
Fe1 O31 2.051(3)
Fe2 O13 1.966(3)
Fe2 O26 1.990(3)
Fe2 O23 2.009(3)
Fe2 O3 2.032(3)
Fe2 O2 2.073(3)
Fe2 O4 2.079(3)
Fe3 O12 1.962(3)
Fe3 O19 1.985(3)
Fe3 O1 1.994(3)
Fe3 O6 2.011(3)
Fe3 O8 2.020(3)
Fe3 O29 2.061(3)
Fe4 O21 1.953(3)
Fe4 O20 1.964(3)
Fe4 O5 1.988(3)
Fe4 O1 2.024(3)
Fe4 O4 2.077(3)
Fe4 O3 2.095(3)
Fe5 C26 2.014(5)
Fe5 C27 2.023(5)
Fe5 C30 2.025(6)
Fe5 C33 2.031(5)
Fe5 C32 2.037(5)
Fe5 C28 2.041(6)
Fe5 C29 2.045(5)
Fe5 C34 2.047(5)
Fe5 C35 2.048(5)
Fe5 C36 2.052(5)
Fe6 O15 1.949(3)
Fe6 O7 1.953(3)
Fe6 O10 1.973(3)
Fe6 O2 2.011(3)
Fe6 O1 2.042(3)
Fe6 O4 2.101(3)
Fe7 O27 1.980(3)
Fe7 O11 1.980(3)
Fe7 O17 1.982(3)
Fe7 O1 2.063(3)
Fe7 O3 2.075(3)
Fe7 O2 2.079(3)
Fe8 C8 2.021(5)
Fe8 C12 2.023(5)
Fe8 C3 2.035(5)
Fe8 C9 2.037(5)
Fe8 C4 2.040(5)
Fe8 C2 2.041(5)
Fe8 C10 2.055(5)
Fe8 C6 2.059(5)
Fe8 C11 2.062(5)
Fe8 C5 2.062(5)
Fe9 C14 2.020(5)
Fe9 C21 2.023(5)
Fe9 C20 2.027(5)
Fe9 C24 2.033(5)
Fe9 C18 2.034(5)
Fe9 C15 2.039(5)
Fe9 C23 2.044(5)
Fe9 C22 2.045(5)
Fe9 C17 2.048(5)
Fe9 C16 2.056(5)
Fe10 O28 1.972(4)
Fe10 O2 1.985(3)
Fe10 O9 1.995(3)
Fe10 O14 2.009(3)
Fe10 O16 2.042(3)
Fe10 O30 2.076(3)
Fe11 C44 2.022(5)
Fe11 C39 2.024(5)
Fe11 C45 2.028(5)
Fe11 C48 2.037(5)
Fe11 C38 2.040(5)
Fe11 C42 2.043(6)
Fe11 C41 2.058(5)
Fe11 C40 2.060(5)
Fe11 C47 2.068(5)
Fe11 C46 2.072(6)
Fe12 C50 2.033(5)
Fe12 C54 2.039(5)
Fe12 C56 2.040(5)
Fe12 C57 2.042(5)
Fe12 C51 2.047(6)
Fe12 C60 2.055(6)
Fe12 C59 2.057(6)
Fe12 C52 2.058(6)
Fe12 C53 2.065(6)
Fe12 C58 2.068(5)
Fe13 C62 2.019(5)
Fe13 C68 2.028(5)
Fe13 C63 2.030(5)
Fe13 C72 2.044(5)
Fe13 C69 2.045(6)
Fe13 C66 2.046(6)
Fe13 C71 2.055(6)
Fe13 C64 2.057(6)
Fe13 C70 2.059(5)
Fe13 C65 2.063(6)
Fe14 Cl3 2.155(3)
Fe14 Cl2 2.159(3)
Fe14 Cl1 2.173(2)
Fe14 Cl4' 2.210(4)
Fe14 Cl2' 2.228(4)
Fe14 Cl3' 2.231(3)
Fe14 Cl4 2.255(3)
O4 C73 1.464(4)
O5 C1 1.266(5)
O6 C1 1.272(5)
O7 C7 1.282(5)
O8 C7 1.275(5)
O9 C13 1.270(5)
O10 C13 1.277(5)
O11 C19 1.261(5)
O12 C19 1.276(5)
O13 C25 1.285(5)
O14 C25 1.271(5)
O15 C31 1.269(5)
O16 C31 1.276(5)
O17 C37 1.259(6)
O18 C37 1.265(5)
O19 C43 1.251(5)
O20 C43 1.299(5)
O21 C49 1.262(6)
O22 C49 1.291(5)
O23 C55 1.266(6)
O24 C55 1.280(6)
O25 C61 1.231(6)
O26 C61 1.287(6)
O27 C67 1.279(6)
O28 C67 1.261(6)
O29 C74 1.432(6)
O29 H29B 0.9500
O30 C75 1.522(8)
O30 H30B 0.9500
O31 C76 1.551(9)
O31 H31A 0.9500
C1 C2 1.471(6)
C2 C3 1.433(6)
C2 C6 1.433(6)
C3 C4 1.416(6)
C3 H3A 1.0000
C4 C5 1.401(7)
C4 H4A 1.0000
C5 C6 1.432(6)
C5 H5A 1.0000
C6 H6A 1.0000
C7 C8 1.456(6)
C8 C12 1.428(6)
C8 C9 1.438(6)
C9 C10 1.378(7)
C9 H9A 1.0000
C10 C11 1.421(7)
C10 H10A 1.0000
C11 C12 1.421(6)
C11 H11A 1.0000
C12 H12A 1.0000
C13 C14 1.451(6)
C14 C15 1.419(6)
C14 C18 1.421(6)
C15 C16 1.415(6)
C15 H15A 1.0000
C16 C17 1.414(6)
C16 H16A 1.0000
C17 C18 1.403(6)
C17 H17A 1.0000
C18 H18A 1.0000
C19 C20 1.468(6)
C20 C21 1.424(6)
C20 C24 1.424(6)
C21 C22 1.420(6)
C21 H21A 1.0000
C22 C23 1.410(6)
C22 H22A 1.0000
C23 C24 1.398(6)
C23 H23A 1.0000
C24 H24A 1.0000
C25 C26 1.471(7)
C26 C30 1.410(6)
C26 C27 1.421(7)
C27 C28 1.403(7)
C27 H27A 1.0000
C28 C29 1.407(8)
C28 H28A 1.0000
C29 C30 1.421(7)
C29 H29A 1.0000
C30 H30A 1.0000
C31 C32 1.451(7)
C32 C36 1.419(6)
C32 C33 1.421(6)
C33 C34 1.406(6)
C33 H33A 1.0000
C34 C35 1.407(7)
C34 H34A 1.0000
C35 C36 1.411(7)
C35 H35A 1.0000
C36 H36A 1.0000
C37 C38 1.446(7)
C38 C42 1.406(6)
C38 C39 1.452(7)
C39 C40 1.409(7)
C39 H39A 1.0000
C40 C41 1.428(8)
C40 H40A 1.0000
C41 C42 1.408(7)
C41 H41A 1.0000
C42 H42A 1.0000
C43 C44 1.470(7)
C44 C45 1.417(7)
C44 C48 1.431(6)
C45 C46 1.425(7)
C45 H45A 1.0000
C46 C47 1.419(7)
C46 H46A 1.0000
C47 C48 1.419(7)
C47 H47A 1.0000
C48 H48A 1.0000
C49 C50 1.493(7)
C50 C54 1.421(6)
C50 C51 1.433(6)
C51 C52 1.415(7)
C51 H51A 1.0000
C52 C53 1.386(7)
C52 H52A 1.0000
C53 C54 1.432(7)
C53 H53A 1.0000
C54 H54A 1.0000
C55 C56 1.503(6)
C56 C57 1.425(6)
C56 C60 1.436(6)
C57 C58 1.419(7)
C57 H57A 1.0000
C58 C59 1.415(7)
C58 H58A 1.0000
C59 C60 1.413(7)
C59 H59A 1.0000
C60 H60A 1.0000
C61 C62 1.484(6)
C62 C63 1.417(7)
C62 C66 1.431(7)
C63 C64 1.418(6)
C63 H63A 1.0000
C64 C65 1.402(8)
C64 H64A 1.0000
C65 C66 1.440(7)
C65 H65A 1.0000
C66 H66A 1.0000
C67 C68 1.476(7)
C68 C72 1.420(7)
C68 C69 1.422(7)
C69 C70 1.434(7)
C69 H69A 1.0000
C70 C71 1.398(8)
C70 H70A 1.0000
C71 C72 1.418(7)
C71 H71A 1.0000
C72 H72A 1.0000
C73 H73A 0.9800
C73 H73B 0.9800
C73 H73C 0.9800
C74 H74A 0.9800
C74 H74B 0.9800
C74 H74C 0.9800
C75 H75A 0.9800
C75 H75B 0.9800
C75 H75C 0.9800
C76 H76A 0.9800
C76 H76B 0.9800
C76 H76C 0.9800
